data_4033211
loop_
_publ_author_name
'Yang, Ren-Yin'
'Sun, Jing'
'Tao, Yao'
'Sun, Qiu'
'Yan, Chao-Guo'

_publ_section_title
;
 TfOH-Catalyzed One-Pot Domino Reaction for Diastereoselective Synthesis
 of Polysubstituted Tetrahydrospiro[carbazole-1,3'-indoline]s.
;
_journal_issue 24
_journal_name_full 'The Journal of organic chemistry'
_journal_page_first 13277
_journal_page_last 13287
_journal_paper_doi 10.1021/acs.joc.7b02397
_journal_volume 82
_journal_year 2017
_chemical_formula_moiety 'C33 H33 Cl N2 O3'
_chemical_formula_sum 'C33 H33 Cl N2 O3'
_chemical_formula_weight 541.06
_space_group_crystal_system triclinic
_space_group_IT_number 2
_space_group_name_Hall '-P 1'
_space_group_name_H-M_alt 'P -1'
_symmetry_space_group_name_Hall '-P 1'
_symmetry_space_group_name_H-M 'P -1'
_atom_sites_solution_hydrogens geom
_audit_creation_method SHELXL-2014/7
_cell_angle_alpha 75.693(14)
_cell_angle_beta 83.221(16)
_cell_angle_gamma 85.987(16)
_cell_formula_units_Z 2
_cell_length_a 10.145(5)
_cell_length_b 12.381(6)
_cell_length_c 13.498(7)
_cell_measurement_reflns_used 5357
_cell_measurement_temperature 296(2)
_cell_measurement_theta_max 24.40
_cell_measurement_theta_min 2.43
_cell_volume 1629.9(14)
_computing_structure_refinement 'SHELXL-2014/7 (Sheldrick, 2014)'
_diffrn_ambient_temperature 296(2)
_diffrn_measured_fraction_theta_full 0.988
_diffrn_measured_fraction_theta_max 0.989
_diffrn_measurement_device_type 'CCD area detector'
_diffrn_measurement_method 'phi and omega scans'
_diffrn_radiation_source 'fine-focus sealed tube'
_diffrn_radiation_type MoK\a
_diffrn_radiation_wavelength 0.71073
_diffrn_reflns_av_R_equivalents 0.1117
_diffrn_reflns_av_unetI/netI 0.1306
_diffrn_reflns_Laue_measured_fraction_full 0.988
_diffrn_reflns_Laue_measured_fraction_max 0.989
_diffrn_reflns_limit_h_max 12
_diffrn_reflns_limit_h_min -12
_diffrn_reflns_limit_k_max 15
_diffrn_reflns_limit_k_min -15
_diffrn_reflns_limit_l_max 16
_diffrn_reflns_limit_l_min -16
_diffrn_reflns_number 20234
_diffrn_reflns_point_group_measured_fraction_full 0.988
_diffrn_reflns_point_group_measured_fraction_max 0.989
_diffrn_reflns_theta_full 25.242
_diffrn_reflns_theta_max 25.999
_diffrn_reflns_theta_min 1.699
_exptl_absorpt_coefficient_mu 0.149
_exptl_absorpt_correction_T_max 0.971
_exptl_absorpt_correction_T_min 0.962
_exptl_absorpt_correction_type multi-scan
_exptl_absorpt_process_details sadabs
_exptl_crystal_colour colorless
_exptl_crystal_density_diffrn 1.102
_exptl_crystal_description block
_exptl_crystal_F_000 572
_exptl_crystal_size_max 0.260
_exptl_crystal_size_mid 0.240
_exptl_crystal_size_min 0.200
_refine_diff_density_max 0.853
_refine_diff_density_min -0.583
_refine_diff_density_rms 0.161
_refine_ls_extinction_coef 0.092(14)
_refine_ls_extinction_expression Fc^*^=kFc[1+0.001xFc^2^\l^3^/sin(2\q)]^-1/4^
_refine_ls_extinction_method 'SHELXL-2014/7 (Sheldrick 2014'
_refine_ls_goodness_of_fit_ref 1.096
_refine_ls_hydrogen_treatment constr
_refine_ls_matrix_type full
_refine_ls_number_parameters 356
_refine_ls_number_reflns 6348
_refine_ls_number_restraints 5
_refine_ls_restrained_S_all 1.098
_refine_ls_R_factor_all 0.2276
_refine_ls_R_factor_gt 0.1388
_refine_ls_shift/su_max 0.000
_refine_ls_shift/su_mean 0.000
_refine_ls_structure_factor_coef Fsqd
_refine_ls_weighting_details 'w=1/[\s^2^(Fo^2^)+(0.2000P)^2^+1.0000P] where P=(Fo^2^+2Fc^2^)/3'
_refine_ls_weighting_scheme calc
_refine_ls_wR_factor_gt 0.3446
_refine_ls_wR_factor_ref 0.3919
_reflns_Friedel_coverage 0.000
_reflns_number_gt 3074
_reflns_number_total 6348
_reflns_threshold_expression 'I > 2\s(I)'
_cod_data_source_file jo7b02397_si_002.cif
_cod_data_source_block 1k
_cod_depositor_comments 'Adding full bibliography for 4033209--4033221.cif.'
_cod_database_code 4033211
_shelx_shelxl_version_number 2014/7
_shelx_space_group_comment
;
The symmetry employed for this shelxl refinement is uniquely defined
by the following loop, which should always be used as a source of
symmetry information in preference to the above space-group names.
They are only intended as comments.
;
_shelx_estimated_absorpt_t_min 0.962
_shelx_estimated_absorpt_t_max 0.971

loop_
_space_group_symop_operation_xyz
'x, y, z'
'-x, -y, -z'

loop_
_atom_site_label
_atom_site_type_symbol
_atom_site_fract_x
_atom_site_fract_y
_atom_site_fract_z
_atom_site_U_iso_or_equiv
_atom_site_adp_type
_atom_site_occupancy
_atom_site_site_symmetry_order
_atom_site_calc_flag
_atom_site_refinement_flags_posn
_atom_site_refinement_flags_adp
C1 C 0.6430(10) 0.4123(9) 0.5920(10) 0.177(5) Uani 1 1 d D .
H1A H 0.6234 0.3651 0.6595 0.265 Uiso 1 1 calc R U
H1B H 0.5738 0.4086 0.5504 0.265 Uiso 1 1 calc R U
H1C H 0.6486 0.4879 0.5970 0.265 Uiso 1 1 calc R U
C2 C 0.7759(10) 0.3732(7) 0.5428(13) 0.261(9) Uani 1 1 d D .
H2A H 0.7881 0.4121 0.4707 0.313 Uiso 1 1 calc R U
H2B H 0.8479 0.3917 0.5762 0.313 Uiso 1 1 calc R U
C3 C 0.7815(8) 0.2492(7) 0.5518(8) 0.166(5) Uani 1 1 d D .
H3A H 0.7183 0.2327 0.5095 0.199 Uiso 1 1 calc R U
H3B H 0.7546 0.2114 0.6225 0.199 Uiso 1 1 calc R U
C4 C 0.9186(6) 0.2033(5) 0.5194(4) 0.0814(19) Uani 1 1 d D .
H4A H 0.9855 0.2457 0.5368 0.098 Uiso 1 1 calc R U
H4B H 0.9295 0.1264 0.5578 0.098 Uiso 1 1 calc R U
C5 C 0.9032(5) 0.1254(4) 0.3684(4) 0.0513(12) Uani 1 1 d . .
C6 C 0.9472(4) 0.1583(4) 0.2498(3) 0.0452(11) Uani 1 1 d . .
C7 C 1.0040(4) 0.2711(4) 0.2383(4) 0.0469(12) Uani 1 1 d . .
C8 C 1.0537(5) 0.3462(4) 0.1509(4) 0.0536(13) Uani 1 1 d . .
H8 H 1.0554 0.3315 0.0864 0.064 Uiso 1 1 calc R U
C9 C 1.1015(6) 0.4451(5) 0.1620(4) 0.0635(14) Uani 1 1 d . .
C10 C 1.0979(6) 0.4679(5) 0.2576(5) 0.0759(17) Uani 1 1 d . .
H10 H 1.1297 0.5345 0.2633 0.091 Uiso 1 1 calc R U
C11 C 1.0468(6) 0.3912(5) 0.3456(5) 0.0722(17) Uani 1 1 d . .
H11 H 1.0453 0.4053 0.4103 0.087 Uiso 1 1 calc R U
C12 C 0.9990(5) 0.2945(4) 0.3343(4) 0.0543(13) Uani 1 1 d . .
C13 C 0.8342(5) 0.1628(4) 0.1823(4) 0.0483(12) Uani 1 1 d . .
H13 H 0.8679 0.1986 0.1115 0.058 Uiso 1 1 calc R U
C14 C 0.7135(5) 0.2321(4) 0.2121(5) 0.0618(15) Uani 1 1 d . .
C15 C 0.5172(7) 0.3267(8) 0.1467(9) 0.126(3) Uani 1 1 d . .
H15A H 0.5083 0.3459 0.2127 0.151 Uiso 1 1 calc R U
H15B H 0.5065 0.3947 0.0937 0.151 Uiso 1 1 calc R U
C16 C 0.4218(10) 0.2540(11) 0.1454(12) 0.194(6) Uani 1 1 d . .
H16A H 0.4195 0.2469 0.0764 0.291 Uiso 1 1 calc R U
H16B H 0.3367 0.2820 0.1699 0.291 Uiso 1 1 calc R U
H16C H 0.4423 0.1824 0.1890 0.291 Uiso 1 1 calc R U
C17 C 0.7896(5) 0.0459(4) 0.1821(4) 0.0563(13) Uani 1 1 d . .
H17A H 0.7629 0.0059 0.2523 0.068 Uiso 1 1 calc R U
H17B H 0.7130 0.0543 0.1437 0.068 Uiso 1 1 calc R U
C18 C 0.8996(5) -0.0222(4) 0.1348(4) 0.0509(12) Uani 1 1 d . .
H18 H 0.9084 0.0080 0.0601 0.061 Uiso 1 1 calc R U
C19 C 0.8620(5) -0.1419(4) 0.1563(4) 0.0518(13) Uani 1 1 d . .
C20 C 0.8630(8) -0.2122(5) 0.2534(5) 0.083(2) Uani 1 1 d . .
H20 H 0.8940 -0.1859 0.3049 0.100 Uiso 1 1 calc R U
C21 C 0.8202(8) -0.3187(5) 0.2767(5) 0.091(2) Uani 1 1 d . .
H21 H 0.8234 -0.3636 0.3428 0.110 Uiso 1 1 calc R U
C22 C 0.7717(6) -0.3602(5) 0.2016(5) 0.0713(16) Uani 1 1 d . .
C23 C 0.7209(8) -0.4764(5) 0.2276(7) 0.108(3) Uani 1 1 d . .
H23A H 0.6512 -0.4837 0.2832 0.162 Uiso 1 1 calc R U
H23B H 0.7921 -0.5297 0.2476 0.162 Uiso 1 1 calc R U
H23C H 0.6869 -0.4898 0.1684 0.162 Uiso 1 1 calc R U
C24 C 0.7725(6) -0.2908(5) 0.1040(5) 0.0750(17) Uani 1 1 d . .
H24 H 0.7442 -0.3177 0.0519 0.090 Uiso 1 1 calc R U
C25 C 0.8143(6) -0.1823(5) 0.0814(4) 0.0635(15) Uani 1 1 d . .
H25 H 0.8101 -0.1367 0.0157 0.076 Uiso 1 1 calc R U
C26 C 1.0487(5) 0.0722(4) 0.2244(4) 0.0468(12) Uani 1 1 d . .
C27 C 1.0310(5) -0.0084(4) 0.1741(3) 0.0473(12) Uani 1 1 d . .
C28 C 1.1561(5) -0.0682(4) 0.1656(4) 0.0555(13) Uani 1 1 d . .
C29 C 1.2037(7) -0.1586(5) 0.1223(4) 0.0721(16) Uani 1 1 d . .
H29 H 1.1467 -0.1937 0.0923 0.087 Uiso 1 1 calc R U
C30 C 1.3340(8) -0.1938(6) 0.1251(6) 0.094(2) Uani 1 1 d . .
H30 H 1.3656 -0.2514 0.0945 0.113 Uiso 1 1 calc R U
C31 C 1.4212(7) -0.1457(7) 0.1727(6) 0.100(2) Uani 1 1 d . .
H31 H 1.5087 -0.1734 0.1757 0.120 Uiso 1 1 calc R U
C32 C 1.3776(6) -0.0561(6) 0.2159(5) 0.0852(19) Uani 1 1 d . .
H32 H 1.4355 -0.0220 0.2460 0.102 Uiso 1 1 calc R U
C33 C 1.2469(5) -0.0201(4) 0.2124(4) 0.0599(14) Uani 1 1 d . .
Cl1 Cl 1.16664(19) 0.54228(14) 0.05338(13) 0.0924(7) Uani 1 1 d . .
N1 N 0.9401(4) 0.2076(4) 0.4103(3) 0.0578(11) Uani 1 1 d . .
N2 N 1.1786(4) 0.0647(4) 0.2477(3) 0.0573(11) Uani 1 1 d . .
H2 H 1.2115 0.1069 0.2796 0.069 Uiso 1 1 calc R U
O1 O 0.8510(4) 0.0399(3) 0.4159(3) 0.0704(11) Uani 1 1 d . .
O2 O 0.6807(4) 0.2476(4) 0.2953(4) 0.0811(13) Uani 1 1 d . .
O3 O 0.6449(4) 0.2751(4) 0.1291(4) 0.0912(14) Uani 1 1 d . .

loop_
_atom_site_aniso_label
_atom_site_aniso_U_11
_atom_site_aniso_U_22
_atom_site_aniso_U_33
_atom_site_aniso_U_23
_atom_site_aniso_U_13
_atom_site_aniso_U_12
C1 0.137(9) 0.174(11) 0.220(13) -0.071(10) -0.009(9) 0.057(8)
C2 0.187(15) 0.26(2) 0.30(2) -0.037(16) 0.015(13) 0.112(14)
C3 0.226(13) 0.162(10) 0.102(7) -0.053(7) 0.053(7) 0.013(9)
C4 0.113(5) 0.084(4) 0.051(3) -0.029(3) 0.005(3) -0.007(4)
C5 0.051(3) 0.050(3) 0.051(3) -0.011(2) 0.001(2) -0.004(2)
C6 0.037(3) 0.048(3) 0.051(3) -0.014(2) 0.000(2) -0.003(2)
C7 0.035(3) 0.053(3) 0.056(3) -0.020(2) -0.002(2) -0.003(2)
C8 0.047(3) 0.060(3) 0.057(3) -0.018(2) -0.001(2) -0.012(2)
C9 0.060(3) 0.059(3) 0.068(3) -0.009(3) -0.002(3) -0.014(3)
C10 0.077(4) 0.064(4) 0.093(5) -0.027(3) -0.004(3) -0.023(3)
C11 0.087(4) 0.071(4) 0.069(4) -0.034(3) -0.003(3) -0.021(3)
C12 0.049(3) 0.059(3) 0.056(3) -0.019(2) 0.000(2) -0.004(2)
C13 0.039(3) 0.047(3) 0.063(3) -0.020(2) -0.004(2) -0.003(2)
C14 0.042(3) 0.060(3) 0.093(4) -0.032(3) -0.010(3) -0.011(2)
C15 0.055(5) 0.133(7) 0.217(10) -0.093(7) -0.026(5) 0.019(5)
C16 0.071(6) 0.202(13) 0.340(19) -0.141(13) 0.020(8) -0.012(7)
C17 0.053(3) 0.056(3) 0.063(3) -0.018(3) -0.005(2) -0.010(2)
C18 0.053(3) 0.051(3) 0.050(3) -0.014(2) -0.006(2) -0.002(2)
C19 0.051(3) 0.056(3) 0.054(3) -0.024(2) -0.005(2) 0.000(2)
C20 0.138(6) 0.056(3) 0.064(4) -0.012(3) -0.035(4) -0.025(4)
C21 0.141(7) 0.059(4) 0.076(4) -0.009(3) -0.023(4) -0.023(4)
C22 0.065(4) 0.057(3) 0.094(5) -0.029(3) 0.007(3) -0.004(3)
C23 0.116(6) 0.062(4) 0.158(7) -0.046(4) -0.006(5) -0.025(4)
C24 0.077(4) 0.085(4) 0.077(4) -0.046(4) -0.001(3) -0.016(3)
C25 0.071(4) 0.068(4) 0.060(3) -0.026(3) -0.006(3) -0.015(3)
C26 0.039(3) 0.051(3) 0.052(3) -0.015(2) -0.001(2) -0.007(2)
C27 0.042(3) 0.052(3) 0.047(3) -0.014(2) -0.001(2) 0.001(2)
C28 0.059(3) 0.060(3) 0.047(3) -0.017(2) 0.004(2) 0.001(3)
C29 0.081(4) 0.075(4) 0.064(3) -0.027(3) -0.004(3) 0.009(3)
C30 0.082(5) 0.102(5) 0.099(5) -0.041(4) 0.002(4) 0.035(4)
C31 0.067(5) 0.111(6) 0.126(6) -0.051(5) 0.004(4) 0.033(4)
C32 0.057(4) 0.103(5) 0.095(5) -0.024(4) -0.012(3) 0.001(4)
C33 0.047(3) 0.062(3) 0.067(3) -0.017(3) 0.005(3) 0.008(3)
Cl1 0.1035(14) 0.0750(11) 0.0924(12) -0.0071(9) 0.0097(10) -0.0420(10)
N1 0.068(3) 0.057(3) 0.050(2) -0.018(2) 0.001(2) -0.007(2)
N2 0.042(3) 0.065(3) 0.070(3) -0.026(2) -0.005(2) -0.005(2)
O1 0.086(3) 0.060(2) 0.059(2) -0.0076(18) 0.0105(19) -0.016(2)
O2 0.064(3) 0.092(3) 0.092(3) -0.041(3) 0.002(2) 0.010(2)
O3 0.059(3) 0.105(3) 0.125(4) -0.054(3) -0.032(3) 0.026(2)

loop_
_atom_type_symbol
_atom_type_description
_atom_type_scat_dispersion_real
_atom_type_scat_dispersion_imag
_atom_type_scat_source
C C 0.0033 0.0016 'International Tables Vol C Tables 4.2.6.8 and 6.1.1.4'
H H 0.0000 0.0000 'International Tables Vol C Tables 4.2.6.8 and 6.1.1.4'
N N 0.0061 0.0033 'International Tables Vol C Tables 4.2.6.8 and 6.1.1.4'
O O 0.0106 0.0060 'International Tables Vol C Tables 4.2.6.8 and 6.1.1.4'
Cl Cl 0.1484 0.1585 'International Tables Vol C Tables 4.2.6.8 and 6.1.1.4'

loop_
_geom_angle_atom_site_label_1
_geom_angle_atom_site_label_2
_geom_angle_atom_site_label_3
_geom_angle
C2 C1 H1A 109.5
C2 C1 H1B 109.5
H1A C1 H1B 109.5
C2 C1 H1C 109.5
H1A C1 H1C 109.5
H1B C1 H1C 109.5
C3 C2 C1 111.5(5)
C3 C2 H2A 109.3
C1 C2 H2A 109.3
C3 C2 H2B 109.3
C1 C2 H2B 109.3
H2A C2 H2B 108.0
C2 C3 C4 113.4(5)
C2 C3 H3A 108.9
C4 C3 H3A 108.9
C2 C3 H3B 108.9
C4 C3 H3B 108.9
H3A C3 H3B 107.7
N1 C4 C3 113.0(6)
N1 C4 H4A 109.0
C3 C4 H4A 109.0
N1 C4 H4B 109.0
C3 C4 H4B 109.0
H4A C4 H4B 107.8
O1 C5 N1 125.6(4)
O1 C5 C6 126.2(4)
N1 C5 C6 108.1(4)
C26 C6 C7 113.4(4)
C26 C6 C13 106.8(4)
C7 C6 C13 113.0(4)
C26 C6 C5 108.4(4)
C7 C6 C5 100.9(4)
C13 C6 C5 114.3(4)
C8 C7 C12 120.9(5)
C8 C7 C6 129.5(4)
C12 C7 C6 109.6(4)
C7 C8 C9 117.9(5)
C7 C8 H8 121.0
C9 C8 H8 121.0
C10 C9 C8 121.2(5)
C10 C9 Cl1 119.2(4)
C8 C9 Cl1 119.5(4)
C9 C10 C11 120.2(5)
C9 C10 H10 119.9
C11 C10 H10 119.9
C12 C11 C10 118.4(5)
C12 C11 H11 120.8
C10 C11 H11 120.8
C11 C12 C7 121.3(5)
C11 C12 N1 128.5(5)
C7 C12 N1 110.2(4)
C14 C13 C6 112.8(4)
C14 C13 C17 108.8(4)
C6 C13 C17 113.0(4)
C14 C13 H13 107.3
C6 C13 H13 107.3
C17 C13 H13 107.3
O2 C14 O3 123.7(5)
O2 C14 C13 126.1(5)
O3 C14 C13 110.2(5)
C16 C15 O3 108.9(7)
C16 C15 H15A 109.9
O3 C15 H15A 109.9
C16 C15 H15B 109.9
O3 C15 H15B 109.9
H15A C15 H15B 108.3
C15 C16 H16A 109.5
C15 C16 H16B 109.5
H16A C16 H16B 109.5
C15 C16 H16C 109.5
H16A C16 H16C 109.5
H16B C16 H16C 109.5
C18 C17 C13 112.2(4)
C18 C17 H17A 109.2
C13 C17 H17A 109.2
C18 C17 H17B 109.2
C13 C17 H17B 109.2
H17A C17 H17B 107.9
C19 C18 C27 113.3(4)
C19 C18 C17 110.0(4)
C27 C18 C17 109.3(4)
C19 C18 H18 108.0
C27 C18 H18 108.0
C17 C18 H18 108.0
C25 C19 C20 117.6(5)
C25 C19 C18 120.7(5)
C20 C19 C18 121.4(4)
C21 C20 C19 122.6(5)
C21 C20 H20 118.7
C19 C20 H20 118.7
C20 C21 C22 120.2(6)
C20 C21 H21 119.9
C22 C21 H21 119.9
C24 C22 C21 117.4(5)
C24 C22 C23 122.2(6)
C21 C22 C23 120.4(6)
C22 C23 H23A 109.5
C22 C23 H23B 109.5
H23A C23 H23B 109.5
C22 C23 H23C 109.5
H23A C23 H23C 109.5
H23B C23 H23C 109.5
C22 C24 C25 122.0(5)
C22 C24 H24 119.0
C25 C24 H24 119.0
C19 C25 C24 120.1(5)
C19 C25 H25 119.9
C24 C25 H25 119.9
C27 C26 N2 109.2(4)
C27 C26 C6 127.1(4)
N2 C26 C6 123.7(4)
C26 C27 C28 106.7(4)
C26 C27 C18 123.1(4)
C28 C27 C18 130.2(4)
C33 C28 C29 117.7(5)
C33 C28 C27 107.5(4)
C29 C28 C27 134.8(5)
C30 C29 C28 119.4(6)
C30 C29 H29 120.3
C28 C29 H29 120.3
C29 C30 C31 121.8(6)
C29 C30 H30 119.1
C31 C30 H30 119.1
C30 C31 C32 120.2(6)
C30 C31 H31 119.9
C32 C31 H31 119.9
C33 C32 C31 118.0(7)
C33 C32 H32 121.0
C31 C32 H32 121.0
N2 C33 C32 130.3(6)
N2 C33 C28 106.8(4)
C32 C33 C28 122.9(6)
C5 N1 C12 111.2(4)
C5 N1 C4 123.3(5)
C12 N1 C4 125.5(5)
C33 N2 C26 109.8(4)
C33 N2 H2 125.1
C26 N2 H2 125.1
C14 O3 C15 117.7(6)

loop_
_geom_bond_atom_site_label_1
_geom_bond_atom_site_label_2
_geom_bond_distance
C1 C2 1.534(5)
C1 H1A 0.9600
C1 H1B 0.9600
C1 H1C 0.9600
C2 C3 1.507(5)
C2 H2A 0.9700
C2 H2B 0.9700
C3 C4 1.522(5)
C3 H3A 0.9700
C3 H3B 0.9700
C4 N1 1.450(7)
C4 H4A 0.9700
C4 H4B 0.9700
C5 O1 1.214(6)
C5 N1 1.373(6)
C5 C6 1.569(6)
C6 C26 1.503(6)
C6 C7 1.515(7)
C6 C13 1.536(7)
C7 C8 1.376(7)
C7 C12 1.391(7)
C8 C9 1.396(7)
C8 H8 0.9300
C9 C10 1.384(8)
C9 Cl1 1.744(6)
C10 C11 1.395(8)
C10 H10 0.9300
C11 C12 1.371(8)
C11 H11 0.9300
C12 N1 1.402(6)
C13 C14 1.518(7)
C13 C17 1.546(7)
C13 H13 0.9800
C14 O2 1.191(7)
C14 O3 1.363(7)
C15 C16 1.371(12)
C15 O3 1.426(8)
C15 H15A 0.9700
C15 H15B 0.9700
C16 H16A 0.9600
C16 H16B 0.9600
C16 H16C 0.9600
C17 C18 1.527(7)
C17 H17A 0.9700
C17 H17B 0.9700
C18 C19 1.506(7)
C18 C27 1.527(7)
C18 H18 0.9800
C19 C25 1.380(7)
C19 C20 1.383(7)
C20 C21 1.368(8)
C20 H20 0.9300
C21 C22 1.394(9)
C21 H21 0.9300
C22 C24 1.384(9)
C22 C23 1.506(8)
C23 H23A 0.9600
C23 H23B 0.9600
C23 H23C 0.9600
C24 C25 1.386(8)
C24 H24 0.9300
C25 H25 0.9300
C26 C27 1.371(6)
C26 N2 1.382(6)
C27 C28 1.431(7)
C28 C33 1.415(8)
C28 C29 1.417(7)
C29 C30 1.365(9)
C29 H29 0.9300
C30 C31 1.394(10)
C30 H30 0.9300
C31 C32 1.399(10)
C31 H31 0.9300
C32 C33 1.371(8)
C32 H32 0.9300
C33 N2 1.370(7)
N2 H2 0.8600
